data_4328966
loop_
_publ_author_name
'Yi Liu'
'Fengxia Wei'
'Sing Ning Yeo'
'Fu Min Lee'
'Christian Kloc'
'Qingyu Yan'
'Huey Hoon Hng'
'Jan Ma'
'Qichun Zhang'

_publ_section_title
;
 Synthesis, Crystal Structure, and Optical Properties of a
 Three-Dimensional Quaternary Hg-In-S-Cl Chalcohalide: Hg7InS6Cl5
;
_journal_name_full 'Inorganic Chemistry'
_journal_page_first 4414
_journal_page_last 4416
_journal_paper_doi 10.1021/ic202746y
_journal_volume 51
_journal_year 2012
_chemical_formula_sum 'Cl5 Hg7 In S6'
_chemical_formula_weight 1888.62
_chemical_name_systematic
; 
 ? 
;
_space_group_IT_number 2
_symmetry_cell_setting triclinic
_symmetry_space_group_name_Hall '-P 1'
_symmetry_space_group_name_H-M 'P -1'
_atom_sites_solution_primary direct
_atom_sites_solution_secondary difmap
_audit_creation_method SHELXL-97
_cell_angle_alpha 109.415(3)
_cell_angle_beta 105.264(3)
_cell_angle_gamma 93.746(3)
_cell_formula_units_Z 2
_cell_length_a 7.3743(5)
_cell_length_b 10.4520(8)
_cell_length_c 13.7521(11)
_cell_measurement_temperature 293(2)
_cell_volume 950.71(13)
_computing_cell_refinement 'Siemens SMART & SAINT'
_computing_data_collection 'Siemens SMART'
_computing_data_reduction 'Siemens XPERP'
_computing_molecular_graphics 'Bruker SHELXTL'
_computing_publication_material 'Bruker SHELXTL'
_computing_structure_refinement 'SHELXL-97 (Sheldrick, 1997)'
_computing_structure_solution 'SHELXS-97 (Sheldrick, 1990)'
_diffrn_ambient_temperature 293(2)
_diffrn_measured_fraction_theta_full 0.994
_diffrn_measured_fraction_theta_max 0.994
_diffrn_measurement_device_type 'APEX II CCD detector'
_diffrn_measurement_method 'phi and omega scans'
_diffrn_radiation_monochromator graphite
_diffrn_radiation_source 'fine-focus sealed tube'
_diffrn_radiation_type MoK\a
_diffrn_radiation_wavelength 0.71073
_diffrn_reflns_av_R_equivalents 0.0401
_diffrn_reflns_av_sigmaI/netI 0.0368
_diffrn_reflns_limit_h_max 7
_diffrn_reflns_limit_h_min -8
_diffrn_reflns_limit_k_max 12
_diffrn_reflns_limit_k_min -12
_diffrn_reflns_limit_l_max 16
_diffrn_reflns_limit_l_min -16
_diffrn_reflns_number 12234
_diffrn_reflns_theta_full 25.05
_diffrn_reflns_theta_max 25.05
_diffrn_reflns_theta_min 1.65
_diffrn_standards_decay_% none
_diffrn_standards_interval_count none
_diffrn_standards_interval_time none
_diffrn_standards_number none
_exptl_absorpt_coefficient_mu 58.821
_exptl_absorpt_correction_T_max 0.00
_exptl_absorpt_correction_T_min 0.00
_exptl_absorpt_correction_type empirical
_exptl_absorpt_process_details 'SADABS(Sheldrick, 1996)'
_exptl_crystal_colour yellow
_exptl_crystal_density_diffrn 6.597
_exptl_crystal_description block
_exptl_crystal_F_000 1579
_exptl_crystal_size_max 0.23
_exptl_crystal_size_mid 0.19
_exptl_crystal_size_min 0.18
_refine_diff_density_max 1.909
_refine_diff_density_min -1.669
_refine_diff_density_rms 0.313
_refine_ls_extinction_coef 0.00199(5)
_refine_ls_extinction_expression Fc^*^=kFc[1+0.001xFc^2^\l^3^/sin(2\q)]^-1/4^
_refine_ls_extinction_method SHELXL
_refine_ls_goodness_of_fit_ref 1.120
_refine_ls_matrix_type full
_refine_ls_number_parameters 176
_refine_ls_number_reflns 3354
_refine_ls_number_restraints 0
_refine_ls_restrained_S_all 1.120
_refine_ls_R_factor_all 0.0268
_refine_ls_R_factor_gt 0.0236
_refine_ls_shift/su_max 0.000
_refine_ls_shift/su_mean 0.000
_refine_ls_structure_factor_coef Fsqd
_refine_ls_weighting_details 'calc w=1/[\s^2^(Fo^2^)+(0.0053P)^2^+10.8340P] where P=(Fo^2^+2Fc^2^)/3'
_refine_ls_weighting_scheme calc
_refine_ls_wR_factor_gt 0.0507
_refine_ls_wR_factor_ref 0.0554
_reflns_number_gt 3082
_reflns_number_total 3354
_reflns_threshold_expression >2sigma(I)
_cod_data_source_file ic202746y_si_002.cif
_cod_data_source_block a
_cod_original_cell_volume 950.71(12)
_cod_database_code 4328966

loop_
_symmetry_equiv_pos_as_xyz
'x, y, z'
'-x, -y, -z'

loop_
_atom_site_label
_atom_site_type_symbol
_atom_site_fract_x
_atom_site_fract_y
_atom_site_fract_z
_atom_site_U_iso_or_equiv
_atom_site_adp_type
_atom_site_occupancy
_atom_site_symmetry_multiplicity
_atom_site_calc_flag
_atom_site_refinement_flags
In1 In 0.11515(9) -0.14038(6) -0.32497(5) 0.01188(15) Uani 1 1 d .
Hg8 Hg 1.0000 0.0000 0.0000 0.02392(15) Uani 1 2 d S
Hg7 Hg 0.62833(5) 0.04209(4) -0.22824(3) 0.01972(11) Uani 1 1 d .
Hg6 Hg 0.37559(6) 0.45594(4) 0.22807(3) 0.01951(12) Uani 1 1 d .
Hg5 Hg 0.28675(6) 0.12032(4) -0.43513(3) 0.02140(12) Uani 1 1 d .
Hg4 Hg 0.69230(6) 0.29669(5) 0.06259(4) 0.03161(13) Uani 1 1 d .
Hg3 Hg 0.78911(6) 0.63928(5) 0.05893(3) 0.02451(12) Uani 1 1 d .
Hg2 Hg 0.98523(6) 0.61448(4) 0.34044(3) 0.02604(12) Uani 1 1 d .
Hg1 Hg 0.5000 0.5000 0.5000 0.02831(16) Uani 1 2 d S
S6 S 0.9579(3) 0.5057(3) 0.1490(2) 0.0168(5) Uani 1 1 d .
S5 S 0.3645(3) 0.6214(3) 0.3912(2) 0.0177(5) Uani 1 1 d .
S4 S 0.3704(3) 0.2683(2) 0.07096(19) 0.0145(5) Uani 1 1 d .
S3 S 0.8678(3) 0.1663(2) -0.06345(19) 0.0144(5) Uani 1 1 d .
S2 S 0.1317(3) 0.2855(2) -0.49018(19) 0.0130(5) Uani 1 1 d .
S1 S 0.3945(3) -0.0708(2) -0.39759(19) 0.0145(5) Uani 1 1 d .
Cl5 Cl 0.5127(4) 0.6781(3) 0.1693(2) 0.0298(6) Uani 1 1 d .
Cl4 Cl 0.3202(4) -0.0281(3) -0.1348(2) 0.0226(6) Uani 1 1 d .
Cl3 Cl -0.1414(4) -0.2077(3) -0.2518(2) 0.0235(6) Uani 1 1 d .
Cl2 Cl -0.0248(4) 0.0773(2) -0.3256(2) 0.0215(6) Uani 1 1 d .
Cl1 Cl 0.2512(4) -0.3582(2) -0.3351(2) 0.0216(5) Uani 1 1 d .

loop_
_atom_site_aniso_label
_atom_site_aniso_U_11
_atom_site_aniso_U_22
_atom_site_aniso_U_33
_atom_site_aniso_U_23
_atom_site_aniso_U_13
_atom_site_aniso_U_12
In1 0.0141(3) 0.0102(3) 0.0132(3) 0.0058(3) 0.0047(3) 0.0040(3)
Hg8 0.0233(3) 0.0236(3) 0.0270(3) 0.0131(3) 0.0041(3) 0.0122(2)
Hg7 0.0166(2) 0.0225(2) 0.0172(2) 0.00782(17) 0.00020(17) 0.00124(16)
Hg6 0.0223(2) 0.0210(2) 0.0172(2) 0.00577(17) 0.01011(17) 0.00650(17)
Hg5 0.0227(2) 0.0222(2) 0.0248(2) 0.01446(18) 0.00671(18) 0.01149(17)
Hg4 0.0195(2) 0.0474(3) 0.0370(3) 0.0209(2) 0.0145(2) 0.0121(2)
Hg3 0.0244(2) 0.0330(3) 0.0224(2) 0.01729(19) 0.00645(18) 0.01154(19)
Hg2 0.0369(3) 0.0202(2) 0.0256(2) 0.00579(18) 0.0196(2) 0.00711(19)
Hg1 0.0304(4) 0.0410(4) 0.0171(3) 0.0138(3) 0.0056(3) 0.0192(3)
S6 0.0159(13) 0.0196(13) 0.0157(13) 0.0063(10) 0.0049(10) 0.0089(10)
S5 0.0149(13) 0.0205(13) 0.0153(13) 0.0043(10) 0.0030(10) 0.0050(10)
S4 0.0158(12) 0.0152(12) 0.0146(12) 0.0062(10) 0.0064(10) 0.0044(10)
S3 0.0111(12) 0.0135(12) 0.0167(13) 0.0046(10) 0.0024(10) 0.0025(9)
S2 0.0139(12) 0.0120(12) 0.0124(12) 0.0047(9) 0.0025(10) 0.0030(9)
S1 0.0140(12) 0.0142(12) 0.0163(13) 0.0061(10) 0.0045(10) 0.0051(10)
Cl5 0.0388(16) 0.0296(15) 0.0439(17) 0.0274(13) 0.0285(14) 0.0182(13)
Cl4 0.0250(14) 0.0235(14) 0.0157(12) 0.0039(10) 0.0052(11) 0.0013(11)
Cl3 0.0295(14) 0.0192(13) 0.0291(14) 0.0104(11) 0.0190(12) 0.0018(11)
Cl2 0.0271(14) 0.0153(13) 0.0306(15) 0.0118(11) 0.0168(12) 0.0086(10)
Cl1 0.0248(14) 0.0142(12) 0.0291(14) 0.0107(11) 0.0078(11) 0.0105(10)

loop_
_atom_type_symbol
_atom_type_description
_atom_type_scat_dispersion_real
_atom_type_scat_dispersion_imag
_atom_type_scat_source
Cl Cl 0.1484 0.1585 'International Tables Vol C Tables 4.2.6.8 and 6.1.1.4'
Hg Hg -2.3894 9.2266 'International Tables Vol C Tables 4.2.6.8 and 6.1.1.4'
In In -0.7276 1.3100 'International Tables Vol C Tables 4.2.6.8 and 6.1.1.4'
S S 0.1246 0.1234 'International Tables Vol C Tables 4.2.6.8 and 6.1.1.4'

loop_
_geom_angle_atom_site_label_1
_geom_angle_atom_site_label_2
_geom_angle_atom_site_label_3
_geom_angle
_geom_angle_site_symmetry_1
_geom_angle_site_symmetry_3
Cl4 In1 Cl1 89.74(9) . .
Cl4 In1 Cl3 87.44(9) . .
Cl1 In1 Cl3 92.48(8) . .
Cl4 In1 Cl2 92.87(9) . .
Cl1 In1 Cl2 176.92(9) . .
Cl3 In1 Cl2 89.25(8) . .
Cl4 In1 S2 169.38(8) . 2_554
Cl1 In1 S2 86.32(8) . 2_554
Cl3 In1 S2 82.89(8) . 2_554
Cl2 In1 S2 91.38(8) . 2_554
Cl4 In1 S1 91.18(8) . .
Cl1 In1 S1 86.40(8) . .
Cl3 In1 S1 178.23(8) . .
Cl2 In1 S1 91.92(8) . .
S2 In1 S1 98.41(8) 2_554 .
Cl4 In1 Hg7 53.18(6) . .
Cl1 In1 Hg7 86.49(6) . .
Cl3 In1 Hg7 140.58(7) . .
Cl2 In1 Hg7 93.78(6) . .
S2 In1 Hg7 136.19(6) 2_554 .
S1 In1 Hg7 38.01(5) . .
Cl4 In1 Hg5 97.65(6) . .
Cl1 In1 Hg5 123.24(6) . .
Cl3 In1 Hg5 143.77(6) . .
Cl2 In1 Hg5 54.79(5) . .
S2 In1 Hg5 92.75(5) 2_554 .
S1 In1 Hg5 37.56(5) . .
Hg7 In1 Hg5 56.793(13) . .
S3 Hg8 S3 180.00(6) . 2_755
S3 Hg8 Hg7 37.25(6) . .
S3 Hg8 Hg7 142.75(6) 2_755 .
S3 Hg8 Hg7 142.75(6) . 2_755
S3 Hg8 Hg7 37.25(6) 2_755 2_755
Hg7 Hg8 Hg7 180.000(9) . 2_755
S3 Hg7 S1 176.12(8) . .
S3 Hg7 Cl4 98.15(8) . .
S1 Hg7 Cl4 84.75(7) . .
S3 Hg7 Cl5 80.24(8) . 2_665
S1 Hg7 Cl5 97.72(8) . 2_665
Cl4 Hg7 Cl5 81.29(7) . 2_665
S3 Hg7 Cl3 87.90(8) . 1_655
S1 Hg7 Cl3 93.90(8) . 1_655
Cl4 Hg7 Cl3 104.33(7) . 1_655
Cl5 Hg7 Cl3 167.54(7) 2_665 1_655
S3 Hg7 Hg5 137.13(6) . .
S1 Hg7 Hg5 39.78(6) . .
Cl4 Hg7 Hg5 92.20(5) . .
Cl5 Hg7 Hg5 60.34(6) 2_665 .
Cl3 Hg7 Hg5 129.49(5) 1_655 .
S3 Hg7 Hg8 37.01(6) . .
S1 Hg7 Hg8 146.05(6) . .
Cl4 Hg7 Hg8 89.51(5) . .
Cl5 Hg7 Hg8 114.46(6) 2_665 .
Cl3 Hg7 Hg8 55.24(5) 1_655 .
Hg5 Hg7 Hg8 174.137(14) . .
S3 Hg7 In1 138.72(6) . .
S1 Hg7 In1 44.14(6) . .
Cl4 Hg7 In1 40.61(5) . .
Cl5 Hg7 In1 89.39(6) 2_665 .
Cl3 Hg7 In1 102.13(5) 1_655 .
Hg5 Hg7 In1 61.925(14) . .
Hg8 Hg7 In1 122.138(15) . .
S3 Hg7 Hg4 38.91(6) . .
S1 Hg7 Hg4 141.71(6) . .
Cl4 Hg7 Hg4 67.11(5) . .
Cl5 Hg7 Hg4 54.24(5) 2_665 .
Cl3 Hg7 Hg4 117.23(5) 1_655 .
Hg5 Hg7 Hg4 113.193(15) . .
Hg8 Hg7 Hg4 62.435(10) . .
In1 Hg7 Hg4 104.132(16) . .
S5 Hg6 S4 172.77(8) . .
S5 Hg6 Cl5 88.86(9) . .
S4 Hg6 Cl5 98.36(8) . .
S5 Hg6 S6 81.45(8) . 1_455
S4 Hg6 S6 98.08(7) . 1_455
Cl5 Hg6 S6 89.89(7) . 1_455
S5 Hg6 Cl1 95.27(8) . 2_655
S4 Hg6 Cl1 83.32(7) . 2_655
Cl5 Hg6 Cl1 104.76(7) . 2_655
S6 Hg6 Cl1 164.97(7) 1_455 2_655
S5 Hg6 Cl3 95.02(8) . 2
S4 Hg6 Cl3 77.83(7) . 2
Cl5 Hg6 Cl3 167.33(8) . 2
S6 Hg6 Cl3 78.81(7) 1_455 2
Cl1 Hg6 Cl3 86.92(7) 2_655 2
S5 Hg6 Hg1 42.27(6) . .
S4 Hg6 Hg1 132.53(6) . .
Cl5 Hg6 Hg1 118.17(6) . .
S6 Hg6 Hg1 110.40(5) 1_455 .
Cl1 Hg6 Hg1 59.85(5) 2_655 .
Cl3 Hg6 Hg1 71.78(5) 2 .
S5 Hg6 Hg3 142.69(6) . 2_665
S4 Hg6 Hg3 41.55(6) . 2_665
Cl5 Hg6 Hg3 70.45(6) . 2_665
S6 Hg6 Hg3 68.26(5) 1_455 2_665
Cl1 Hg6 Hg3 119.46(5) 2_655 2_665
Cl3 Hg6 Hg3 99.71(5) 2 2_665
Hg1 Hg6 Hg3 171.380(14) . 2_665
S5 Hg6 Hg4 145.53(6) . .
S4 Hg6 Hg4 38.41(6) . .
Cl5 Hg6 Hg4 76.78(5) . .
S6 Hg6 Hg4 128.85(5) 1_455 .
Cl1 Hg6 Hg4 59.67(5) 2_655 .
Cl3 Hg6 Hg4 105.84(5) 2 .
Hg1 Hg6 Hg4 119.511(13) . .
Hg3 Hg6 Hg4 60.696(12) 2_665 .
S5 Hg6 Hg2 43.92(6) . 1_455
S4 Hg6 Hg2 133.50(6) . 1_455
Cl5 Hg6 Hg2 99.08(5) . 1_455
S6 Hg6 Hg2 39.49(5) 1_455 1_455
Cl1 Hg6 Hg2 132.05(5) 2_655 1_455
Cl3 Hg6 Hg2 75.84(5) 2 1_455
Hg1 Hg6 Hg2 72.248(10) . 1_455
Hg3 Hg6 Hg2 107.520(14) 2_665 1_455
Hg4 Hg6 Hg2 168.188(15) . 1_455
S2 Hg5 S1 170.47(8) . .
S2 Hg5 Cl2 90.37(7) . .
S1 Hg5 Cl2 84.98(7) . .
S2 Hg5 Hg2 40.56(6) . 2_665
S1 Hg5 Hg2 139.31(6) . 2_665
Cl2 Hg5 Hg2 57.78(4) . 2_665
S2 Hg5 Hg7 148.48(6) . .
S1 Hg5 Hg7 39.86(6) . .
Cl2 Hg5 Hg7 88.11(5) . .
Hg2 Hg5 Hg7 116.249(15) 2_665 .
S2 Hg5 In1 130.29(6) . .
S1 Hg5 In1 43.68(6) . .
Cl2 Hg5 In1 41.70(4) . .
Hg2 Hg5 In1 98.947(16) 2_665 .
Hg7 Hg5 In1 61.282(14) . .
S4 Hg4 S3 134.88(8) . .
S4 Hg4 S6 131.39(8) . .
S3 Hg4 S6 92.00(8) . .
S4 Hg4 Hg3 105.86(6) . .
S3 Hg4 Hg3 100.85(5) . .
S6 Hg4 Hg3 40.56(5) . .
S4 Hg4 Hg3 39.09(6) . 2_665
S3 Hg4 Hg3 118.03(6) . 2_665
S6 Hg4 Hg3 115.88(6) . 2_665
Hg3 Hg4 Hg3 77.058(14) . 2_665
S4 Hg4 Hg6 37.77(6) . .
S3 Hg4 Hg6 172.64(6) . .
S6 Hg4 Hg6 95.17(6) . .
Hg3 Hg4 Hg6 83.662(14) . .
Hg3 Hg4 Hg6 57.034(12) 2_665 .
S4 Hg4 Hg7 100.78(6) . .
S3 Hg4 Hg7 35.97(5) . .
S6 Hg4 Hg7 119.76(6) . .
Hg3 Hg4 Hg7 106.383(15) . .
Hg3 Hg4 Hg7 84.235(14) 2_665 .
Hg6 Hg4 Hg7 137.230(15) . .
S6 Hg3 S4 165.56(9) . 2_665
S6 Hg3 Cl5 96.35(8) . .
S4 Hg3 Cl5 94.24(8) 2_665 .
S6 Hg3 S3 99.37(8) . 2_765
S4 Hg3 S3 80.18(7) 2_665 2_765
Cl5 Hg3 S3 133.52(8) . 2_765
S6 Hg3 Hg6 124.40(6) . 2_665
S4 Hg3 Hg6 41.32(6) 2_665 2_665
Cl5 Hg3 Hg6 117.31(6) . 2_665
S3 Hg3 Hg6 88.35(5) 2_765 2_665
S6 Hg3 Hg4 44.53(6) . .
S4 Hg3 Hg4 128.63(6) 2_665 .
Cl5 Hg3 Hg4 80.24(5) . .
S3 Hg3 Hg4 137.90(5) 2_765 .
Hg6 Hg3 Hg4 96.679(15) 2_665 .
S6 Hg3 Hg4 144.48(6) . 2_665
S4 Hg3 Hg4 39.55(6) 2_665 2_665
Cl5 Hg3 Hg4 57.89(6) . 2_665
S3 Hg3 Hg4 116.07(5) 2_765 2_665
Hg6 Hg3 Hg4 62.270(12) 2_665 2_665
Hg4 Hg3 Hg4 102.942(14) . 2_665
S6 Hg3 Hg2 37.26(6) . .
S4 Hg3 Hg2 157.18(6) 2_665 .
Cl5 Hg3 Hg2 69.24(6) . .
S3 Hg3 Hg2 99.52(5) 2_765 .
Hg6 Hg3 Hg2 160.812(16) 2_665 .
Hg4 Hg3 Hg2 65.805(12) . .
Hg4 Hg3 Hg2 127.131(15) 2_665 .
S2 Hg2 S6 154.94(8) 2_665 .
S2 Hg2 S5 115.23(8) 2_665 1_655
S6 Hg2 S5 89.76(8) . 1_655
S2 Hg2 Cl1 79.73(7) 2_665 2_655
S6 Hg2 Cl1 91.20(8) . 2_655
S5 Hg2 Cl1 116.08(7) 1_655 2_655
S2 Hg2 Hg5 39.84(6) 2_665 2_665
S6 Hg2 Hg5 122.04(6) . 2_665
S5 Hg2 Hg5 130.06(6) 1_655 2_665
Cl1 Hg2 Hg5 101.81(5) 2_655 2_665
S2 Hg2 Hg6 150.06(6) 2_665 1_655
S6 Hg2 Hg6 54.45(6) . 1_655
S5 Hg2 Hg6 37.50(5) 1_655 1_655
Cl1 Hg2 Hg6 100.89(5) 2_655 1_655
Hg5 Hg2 Hg6 157.115(15) 2_665 1_655
S2 Hg2 Hg3 124.85(6) 2_665 .
S6 Hg2 Hg3 35.89(6) . .
S5 Hg2 Hg3 110.41(5) 1_655 .
Cl1 Hg2 Hg3 106.45(5) 2_655 .
Hg5 Hg2 Hg3 86.800(14) 2_665 .
Hg6 Hg2 Hg3 84.064(13) 1_655 .
S5 Hg1 S5 180.000(1) 2_666 .
S5 Hg1 Hg6 137.36(6) 2_666 .
S5 Hg1 Hg6 42.64(6) . .
S5 Hg1 Hg6 42.64(6) 2_666 2_666
S5 Hg1 Hg6 137.36(6) . 2_666
Hg6 Hg1 Hg6 180.0 . 2_666
Hg3 S6 Hg2 106.85(9) . .
Hg3 S6 Hg4 94.91(8) . .
Hg2 S6 Hg4 109.21(9) . .
Hg3 S6 Hg6 139.11(10) . 1_655
Hg2 S6 Hg6 86.06(7) . 1_655
Hg4 S6 Hg6 117.71(9) . 1_655
Hg1 S5 Hg6 95.08(9) . .
Hg1 S5 Hg2 117.92(10) . 1_455
Hg6 S5 Hg2 98.59(8) . 1_455
Hg6 S4 Hg3 97.13(9) . 2_665
Hg6 S4 Hg4 103.82(9) . .
Hg3 S4 Hg4 101.36(9) 2_665 .
Hg8 S3 Hg7 105.74(9) . .
Hg8 S3 Hg4 108.61(9) . .
Hg7 S3 Hg4 105.12(9) . .
Hg8 S3 Hg3 105.91(8) . 2_765
Hg7 S3 Hg3 120.23(9) . 2_765
Hg4 S3 Hg3 110.74(8) . 2_765
Hg5 S2 Hg2 99.60(9) . 2_665
Hg5 S2 In1 103.56(9) . 2_554
Hg2 S2 In1 117.76(9) 2_665 2_554
Hg5 S1 Hg7 100.36(9) . .
Hg5 S1 In1 98.76(8) . .
Hg7 S1 In1 97.85(8) . .
Hg3 Cl5 Hg6 118.94(9) . .
Hg3 Cl5 Hg7 118.95(8) . 2_665
Hg6 Cl5 Hg7 122.10(9) . 2_665
In1 Cl4 Hg7 86.22(7) . .
In1 Cl3 Hg6 145.10(10) . 2
In1 Cl3 Hg7 102.67(8) . 1_455
Hg6 Cl3 Hg7 109.89(7) 2 1_455
In1 Cl2 Hg5 83.51(7) . .
In1 Cl1 Hg2 121.56(9) . 2_655
In1 Cl1 Hg6 140.19(10) . 2_655
Hg2 Cl1 Hg6 88.78(6) 2_655 2_655

loop_
_geom_bond_atom_site_label_1
_geom_bond_atom_site_label_2
_geom_bond_distance
_geom_bond_site_symmetry_2
In1 Cl4 2.479(3) .
In1 Cl1 2.524(2) .
In1 Cl3 2.526(2) .
In1 Cl2 2.560(2) .
In1 S2 2.591(2) 2_554
In1 S1 2.672(2) .
In1 Hg7 3.8010(8) .
In1 Hg5 3.8241(8) .
Hg8 S3 2.349(2) .
Hg8 S3 2.349(2) 2_755
Hg8 Hg7 3.7554(4) .
Hg8 Hg7 3.7554(4) 2_755
Hg7 S3 2.362(2) .
Hg7 S1 2.363(2) .
Hg7 Cl4 3.049(3) .
Hg7 Cl5 3.091(3) 2_665
Hg7 Cl3 3.180(3) 1_655
Hg7 Hg5 3.6264(6) .
Hg7 Hg4 3.8816(7) .
Hg6 S5 2.359(3) .
Hg6 S4 2.376(2) .
Hg6 Cl5 2.905(2) .
Hg6 S6 3.125(2) 1_455
Hg6 Cl1 3.165(2) 2_655
Hg6 Cl3 3.178(2) 2
Hg6 Hg1 3.4687(5) .
Hg6 Hg3 3.5708(6) 2_665
Hg6 Hg4 3.7672(6) .
Hg6 Hg2 3.8319(6) 1_455
Hg5 S2 2.352(2) .
Hg5 S1 2.359(2) .
Hg5 Cl2 3.145(2) .
Hg5 Hg2 3.6199(6) 2_665
Hg4 S4 2.410(2) .
Hg4 S3 2.525(2) .
Hg4 S6 2.551(3) .
Hg4 Hg3 3.6247(7) .
Hg4 Hg3 3.7114(6) 2_665
Hg3 S6 2.365(2) .
Hg3 S4 2.387(2) 2_665
Hg3 Cl5 2.820(3) .
Hg3 S3 3.114(2) 2_765
Hg3 Hg6 3.5708(6) 2_665
Hg3 Hg4 3.7114(6) 2_665
Hg3 Hg2 3.8618(6) .
Hg2 S2 2.387(2) 2_665
Hg2 S6 2.443(2) .
Hg2 S5 2.688(2) 1_655
Hg2 Cl1 3.067(2) 2_655
Hg2 Hg5 3.6199(6) 2_665
Hg2 Hg6 3.8319(6) 1_655
Hg1 S5 2.343(2) 2_666
Hg1 S5 2.343(2) .
Hg1 Hg6 3.4687(5) 2_666
S6 Hg6 3.125(2) 1_655
S5 Hg2 2.688(2) 1_455
S4 Hg3 2.387(2) 2_665
S3 Hg3 3.114(2) 2_765
S2 Hg2 2.387(2) 2_665
S2 In1 2.591(2) 2_554
Cl5 Hg7 3.091(3) 2_665
Cl3 Hg6 3.178(2) 2
Cl3 Hg7 3.180(3) 1_455
Cl1 Hg2 3.067(2) 2_655
Cl1 Hg6 3.165(2) 2_655
